data_7042762
loop_
_publ_author_name
'Housecroft, Catherine E.'
'Constable, Edwin C.'
'Brunner, Fabian'
'H\"aussinger, Daniel'
'Graber, Stefan'
'Prescimone, Alessandro'
'Baumgartner, Yann'

_publ_section_title
;
 The effects of introducing sterically demanding aryl substituents in
 [Cu(N^N)(P^P)]+ complexes
;
_journal_name_full 'Dalton Trans.'
_journal_paper_doi 10.1039/C7DT00782E
_journal_year 2017
_chemical_compound_source 'Fabian Brunner'
_chemical_formula_moiety '[Cu(POP)(Antr-Bipy)][PF6].0.25(THF)'
_chemical_formula_sum 'C57 H44 Cu F6 N2 O1.25 P3'
_chemical_formula_weight 1047.44
_space_group_IT_number 56
_symmetry_cell_setting orthorhombic
_symmetry_space_group_name_Hall '-P 2ab 2ac'
_symmetry_space_group_name_H-M 'P c c n'
_atom_sites_solution_hydrogens difmap
_atom_sites_solution_primary other
_audit_creation_date 2016-11-04
_audit_creation_method CRYSTALS_ver_14.61_build_5809
_audit_update_record
;
2017-01-19 deposited with the CCDC.
2017-04-24 downloaded from the CCDC.
;
_cell_angle_alpha 90
_cell_angle_beta 90
_cell_angle_gamma 90
_cell_formula_units_Z 8
_cell_length_a 22.6154(14)
_cell_length_b 20.0116(12)
_cell_length_c 21.8373(14)
_cell_measurement_reflns_used 9697
_cell_measurement_temperature 123
_cell_measurement_theta_max 70
_cell_measurement_theta_min 4
_cell_volume 9882.9(11)
_computing_cell_refinement 'Apex2 (Bruker AXS, 2006)'
_computing_data_collection 'Apex2 (Bruker AXS, 2006)'
_computing_data_reduction 'Apex2 (Bruker AXS, 2006)'
_computing_molecular_graphics 'CAMERON (Watkin et al., 1996)'
_computing_publication_material 'CRYSTALS (Betteridge et al., 2003)'
_computing_structure_refinement 'CRYSTALS (Betteridge et al., 2003)'
_computing_structure_solution 'Superflip (Palatinus & Chapuis, 2007)'
_diffrn_ambient_temperature 123
_diffrn_measured_fraction_theta_full 0.998
_diffrn_measured_fraction_theta_max 0.986
_diffrn_measurement_device Area
_diffrn_measurement_device_type 'Bruker Kappa Apex2'
_diffrn_measurement_method '\f & \w scans'
_diffrn_radiation_monochromator graphite
_diffrn_radiation_type 'Cu K\a'
_diffrn_radiation_wavelength 1.54178
_diffrn_reflns_av_R_equivalents 0.060
_diffrn_reflns_limit_h_max 27
_diffrn_reflns_limit_h_min -27
_diffrn_reflns_limit_k_max 20
_diffrn_reflns_limit_k_min -24
_diffrn_reflns_limit_l_max 25
_diffrn_reflns_limit_l_min -26
_diffrn_reflns_number 70584
_diffrn_reflns_theta_full 68.000
_diffrn_reflns_theta_max 70.184
_diffrn_reflns_theta_min 2.948
_diffrn_standards_number 0
_exptl_absorpt_coefficient_mu 2.103
_exptl_absorpt_correction_T_max 0.85
_exptl_absorpt_correction_T_min 0.79
_exptl_absorpt_correction_type multi-scan
_exptl_absorpt_process_details 'SADABS (Siemens, 1996)'
_exptl_crystal_colour yellow
_exptl_crystal_density_diffrn 1.408
_exptl_crystal_density_method 'not measured'
_exptl_crystal_description block
_exptl_crystal_F_000 4304
_exptl_crystal_recrystallization_method
; 
 THF / Et2O
;
_exptl_crystal_size_max 0.120
_exptl_crystal_size_mid 0.110
_exptl_crystal_size_min 0.080
_refine_diff_density_max 1.40
_refine_diff_density_min -0.95
_refine_ls_extinction_method None
_refine_ls_goodness_of_fit_ref 1.0589
_refine_ls_hydrogen_treatment constr
_refine_ls_matrix_type full
_refine_ls_number_parameters 645
_refine_ls_number_reflns 9171
_refine_ls_number_restraints 0
_refine_ls_R_factor_all 0.0713
_refine_ls_R_factor_gt 0.0605
_refine_ls_shift/su_max 0.0070123
_refine_ls_shift/su_mean 0.0001247
_refine_ls_structure_factor_coef Fsqd
_refine_ls_weighting_details
;
 Method, part 1, Chebychev polynomial, (Watkin, 1994, Prince, 1982) 
 [weight] = 1.0/[A~0~*T~0~(x)+A~1~*T~1~(x) ... +A~n-1~]*T~n-1~(x)] 
 where A~i~ are the Chebychev coefficients listed below and x= Fcalc/Fmax 
 Method = Robust Weighting (Prince, 1982) 
 W = [weight] * [1-(deltaF/6*sigmaF)^2^]^2^ 
 A~i~ are: 
 3.55 4.72 1.26 
;
_refine_ls_weighting_scheme calc
_refine_ls_wR_factor_all 0.1530
_refine_ls_wR_factor_gt 0.1485
_refine_ls_wR_factor_ref 0.1528
_reflns_limit_h_max 27
_reflns_limit_h_min 0
_reflns_limit_k_max 24
_reflns_limit_k_min 0
_reflns_limit_l_max 26
_reflns_limit_l_min 0
_reflns_number_gt 7830
_reflns_number_total 9287
_reflns_threshold_expression I>2.0\s(I)
_oxford_diffrn_Wilson_B_factor 0.00
_oxford_diffrn_Wilson_scale 0.00
_oxford_refine_ls_r_factor_ref 0.0709
_oxford_refine_ls_scale 0.035564(5)
_oxford_reflns_number_all 9206
_oxford_reflns_threshold_expression_ref I>-3.0\s(I)
_oxford_structure_analysis_title 'alex in Pccn'
_cod_data_source_file c7dt00782e2.cif
_cod_data_source_block BRF053_123K
_cod_depositor_comments
;
The following automatic conversions were performed:

'_atom_sites_solution_primary' value 'Other' changed to 'other'
according to
/home/data/users/saulius/crontab/automatic-downloads/rss-feeds/RSC/lib/dictionaries/cif_core.dic
dictionary named 'cif_core.dic' version 2.4.2 from 2011-04-26.

'_exptl_absorpt_correction_type' value 'Multi-scan' changed to
'multi-scan' according to
/home/data/users/saulius/crontab/automatic-downloads/rss-feeds/RSC/lib/dictionaries/cif_core.dic
dictionary named 'cif_core.dic' version 2.4.2 from 2011-04-26.

Automatic conversion script
Id: cif_fix_values 4973 2017-02-22 13:04:09Z antanas 
;
_cod_original_sg_symbol_H-M 'P c c n '
_cod_original_formula_sum 'C57 H44 Cu1 F6 N2 O1.25 P3'
_cod_database_code 7042762

loop_
_symmetry_equiv_pos_as_xyz
x,y,z
-x,-y,-z
-x+1/2,y,z+1/2
x+1/2,-y,-z+1/2
x,-y+1/2,z+1/2
-x,y+1/2,-z+1/2
-x+1/2,-y+1/2,z
x+1/2,y+1/2,-z

loop_
_atom_site_label
_atom_site_type_symbol
_atom_site_fract_x
_atom_site_fract_y
_atom_site_fract_z
_atom_site_U_iso_or_equiv
_atom_site_occupancy
_atom_site_adp_type
_atom_site_refinement_flags_posn
_atom_site_refinement_flags_adp
Cu1 Cu 0.492091(18) 0.78392(2) 0.306886(19) 0.0227 1.0000 Uani . .
P1 P 0.56212(3) 0.74891(4) 0.23951(3) 0.0223 1.0000 Uani . .
P2 P 0.49035(3) 0.89794(4) 0.31036(3) 0.0209 1.0000 Uani . .
P3 P 0.32739(3) 0.51991(4) 0.51116(3) 0.0275 1.0000 Uani . .
F1 F 0.30734(11) 0.51900(11) 0.58130(9) 0.0473 1.0000 Uani . .
F2 F 0.27398(11) 0.47117(12) 0.49407(11) 0.0561 1.0000 Uani . .
F3 F 0.36809(11) 0.45663(11) 0.52183(11) 0.0523 1.0000 Uani . .
F4 F 0.34608(11) 0.52286(10) 0.44074(9) 0.0468 1.0000 Uani . .
F5 F 0.38054(10) 0.56926(12) 0.52829(11) 0.0521 1.0000 Uani . .
F6 F 0.28596(9) 0.58409(9) 0.49999(8) 0.0358 1.0000 Uani . .
O1 O 0.61557(9) 0.84892(10) 0.31965(9) 0.0246 1.0000 Uani . .
N1 N 0.51720(11) 0.74530(12) 0.39339(11) 0.0246 1.0000 Uani . .
N2 N 0.41321(11) 0.73496(12) 0.33251(11) 0.0231 1.0000 Uani . .
C1 C 0.57176(14) 0.74375(16) 0.41724(14) 0.0294 1.0000 Uani . .
C2 C 0.58610(15) 0.70589(18) 0.46887(16) 0.0347 1.0000 Uani . .
C3 C 0.54265(16) 0.66853(17) 0.49596(15) 0.0355 1.0000 Uani . .
C4 C 0.48611(15) 0.67005(16) 0.47222(15) 0.0311 1.0000 Uani . .
C5 C 0.47456(13) 0.70868(14) 0.42090(13) 0.0246 1.0000 Uani . .
C6 C 0.41592(13) 0.70906(14) 0.39040(13) 0.0241 1.0000 Uani . .
C7 C 0.36688(14) 0.68218(17) 0.41922(15) 0.0333 1.0000 Uani . .
C8 C 0.31390(15) 0.67645(19) 0.38697(17) 0.0388 1.0000 Uani . .
C9 C 0.31195(14) 0.69864(17) 0.32806(15) 0.0315 1.0000 Uani . .
C10 C 0.36205(13) 0.72945(15) 0.30204(14) 0.0258 1.0000 Uani . .
C11 C 0.35535(13) 0.75678(16) 0.23895(15) 0.0286 1.0000 Uani . .
C12 C 0.35363(16) 0.82487(17) 0.23066(17) 0.0368 1.0000 Uani . .
C13 C 0.34127(18) 0.85229(18) 0.17231(19) 0.0453 1.0000 Uani . .
C14 C 0.33023(17) 0.8107(2) 0.12381(17) 0.0425 1.0000 Uani . .
C15 C 0.33111(14) 0.74095(18) 0.13060(15) 0.0334 1.0000 Uani . .
C16 C 0.31843(16) 0.6968(2) 0.08127(16) 0.0423 1.0000 Uani . .
C17 C 0.31962(17) 0.6287(2) 0.08927(18) 0.0456 1.0000 Uani . .
C18 C 0.33468(17) 0.60212(19) 0.14604(16) 0.0417 1.0000 Uani . .
C19 C 0.34657(15) 0.64223(17) 0.19484(15) 0.0326 1.0000 Uani . .
C20 C 0.34444(13) 0.71300(16) 0.18942(14) 0.0284 1.0000 Uani . .
C21 C 0.61596(13) 0.69248(14) 0.27412(13) 0.0237 1.0000 Uani . .
C22 C 0.59399(14) 0.63650(15) 0.30461(14) 0.0284 1.0000 Uani . .
C23 C 0.63229(15) 0.59037(16) 0.33101(16) 0.0340 1.0000 Uani . .
C24 C 0.69179(17) 0.6006(2) 0.3283(2) 0.0522 1.0000 Uani . .
C25 C 0.71400(18) 0.6562(2) 0.2994(3) 0.0667 1.0000 Uani . .
C26 C 0.67653(15) 0.70156(17) 0.27142(19) 0.0395 1.0000 Uani . .
C27 C 0.54495(14) 0.70770(15) 0.16704(14) 0.0280 1.0000 Uani . .
C28 C 0.58451(17) 0.66330(18) 0.13857(16) 0.0389 1.0000 Uani . .
C29 C 0.57107(19) 0.63593(19) 0.08221(18) 0.0449 1.0000 Uani . .
C30 C 0.51738(18) 0.65088(19) 0.05427(16) 0.0423 1.0000 Uani . .
C31 C 0.47822(18) 0.6934(2) 0.08158(17) 0.0451 1.0000 Uani . .
C32 C 0.49149(15) 0.72208(18) 0.13850(16) 0.0351 1.0000 Uani . .
C33 C 0.60743(12) 0.81952(14) 0.21479(14) 0.0229 1.0000 Uani . .
C34 C 0.62051(14) 0.83306(16) 0.15348(14) 0.0292 1.0000 Uani . .
C35 C 0.66784(15) 0.93555(16) 0.18140(16) 0.0344 1.0000 Uani . .
C36 C 0.65040(15) 0.89173(16) 0.13713(16) 0.0337 1.0000 Uani . .
C37 C 0.65659(13) 0.92341(16) 0.24236(15) 0.0298 1.0000 Uani . .
C38 C 0.62665(12) 0.86549(15) 0.25905(13) 0.0238 1.0000 Uani . .
C39 C 0.60363(13) 0.89954(15) 0.36164(13) 0.0240 1.0000 Uani . .
C40 C 0.64677(14) 0.91522(16) 0.40426(15) 0.0301 1.0000 Uani . .
C41 C 0.63427(15) 0.96232(17) 0.44940(15) 0.0327 1.0000 Uani . .
C42 C 0.57901(14) 0.99252(16) 0.45186(14) 0.0301 1.0000 Uani . .
C43 C 0.53576(13) 0.97557(15) 0.40904(14) 0.0274 1.0000 Uani . .
C44 C 0.54729(13) 0.92791(14) 0.36342(13) 0.0237 1.0000 Uani . .
C45 C 0.50347(12) 0.94786(15) 0.24146(13) 0.0243 1.0000 Uani . .
C46 C 0.53083(14) 1.01025(17) 0.24290(16) 0.0337 1.0000 Uani . .
C47 C 0.54036(15) 1.04556(18) 0.18871(18) 0.0413 1.0000 Uani . .
C48 C 0.52129(16) 1.0200(2) 0.13370(17) 0.0441 1.0000 Uani . .
C49 C 0.49273(16) 0.95816(19) 0.13171(16) 0.0401 1.0000 Uani . .
C50 C 0.48464(15) 0.92239(18) 0.18548(15) 0.0334 1.0000 Uani . .
C51 C 0.42176(12) 0.93293(14) 0.34098(13) 0.0236 1.0000 Uani . .
C52 C 0.39585(14) 0.90075(16) 0.39084(14) 0.0295 1.0000 Uani . .
C53 C 0.34114(14) 0.9207(2) 0.41257(15) 0.0370 1.0000 Uani . .
C54 C 0.31099(15) 0.97252(19) 0.38398(16) 0.0395 1.0000 Uani . .
C55 C 0.33623(15) 1.00501(18) 0.33419(18) 0.0398 1.0000 Uani . .
C56 C 0.39139(13) 0.98521(16) 0.31304(15) 0.0307 1.0000 Uani . .
C57 C 0.7329(3) 0.6948(3) 0.0138(4) 0.0349 0.5000 Uani . .
O2 O 0.7500 0.7500 0.0571(4) 0.0642 0.5000 Uani S T
C59 C 0.7224(7) 0.7205(3) -0.0394(4) 0.0800 0.5000 Uani . .
H11 H 0.6019 0.7696 0.3984 0.0353 1.0000 Uiso R .
H21 H 0.6253 0.7058 0.4846 0.0417 1.0000 Uiso R .
H31 H 0.5513 0.6420 0.5309 0.0422 1.0000 Uiso R .
H41 H 0.4554 0.6449 0.4909 0.0372 1.0000 Uiso R .
H71 H 0.3693 0.6678 0.4606 0.0396 1.0000 Uiso R .
H81 H 0.2799 0.6574 0.4056 0.0460 1.0000 Uiso R .
H91 H 0.2769 0.6934 0.3046 0.0378 1.0000 Uiso R .
H121 H 0.3607 0.8538 0.2644 0.0442 1.0000 Uiso R .
H131 H 0.3407 0.8994 0.1668 0.0542 1.0000 Uiso R .
H141 H 0.3217 0.8296 0.0849 0.0508 1.0000 Uiso R .
H161 H 0.3088 0.7148 0.0422 0.0508 1.0000 Uiso R .
H171 H 0.3104 0.6000 0.0560 0.0544 1.0000 Uiso R .
H181 H 0.3364 0.5550 0.1509 0.0502 1.0000 Uiso R .
H191 H 0.3567 0.6227 0.2331 0.0391 1.0000 Uiso R .
H221 H 0.5525 0.6297 0.3073 0.0339 1.0000 Uiso R .
H231 H 0.6170 0.5519 0.3510 0.0405 1.0000 Uiso R .
H241 H 0.7180 0.5692 0.3464 0.0623 1.0000 Uiso R .
H251 H 0.7555 0.6635 0.2986 0.0784 1.0000 Uiso R .
H261 H 0.6925 0.7390 0.2503 0.0474 1.0000 Uiso R .
H281 H 0.6207 0.6520 0.1582 0.0463 1.0000 Uiso R .
H291 H 0.5984 0.6070 0.0626 0.0542 1.0000 Uiso R .
H301 H 0.5080 0.6314 0.0158 0.0511 1.0000 Uiso R .
H311 H 0.4418 0.7034 0.0620 0.0539 1.0000 Uiso R .
H321 H 0.4640 0.7513 0.1576 0.0424 1.0000 Uiso R .
H341 H 0.6090 0.8023 0.1226 0.0349 1.0000 Uiso R .
H351 H 0.6881 0.9752 0.1699 0.0407 1.0000 Uiso R .
H361 H 0.6586 0.9009 0.0953 0.0404 1.0000 Uiso R .
H371 H 0.6691 0.9543 0.2728 0.0355 1.0000 Uiso R .
H401 H 0.6844 0.8941 0.4028 0.0358 1.0000 Uiso R .
H411 H 0.6636 0.9739 0.4787 0.0389 1.0000 Uiso R .
H421 H 0.5707 1.0247 0.4826 0.0365 1.0000 Uiso R .
H431 H 0.4981 0.9965 0.4109 0.0326 1.0000 Uiso R .
H461 H 0.5432 1.0287 0.2809 0.0400 1.0000 Uiso R .
H471 H 0.5600 1.0875 0.1898 0.0492 1.0000 Uiso R .
H481 H 0.5275 1.0445 0.0970 0.0530 1.0000 Uiso R .
H491 H 0.4790 0.9407 0.0939 0.0483 1.0000 Uiso R .
H501 H 0.4660 0.8798 0.1841 0.0398 1.0000 Uiso R .
H521 H 0.4160 0.8648 0.4101 0.0352 1.0000 Uiso R .
H531 H 0.3242 0.8990 0.4471 0.0445 1.0000 Uiso R .
H541 H 0.2731 0.9857 0.3984 0.0468 1.0000 Uiso R .
H551 H 0.3157 1.0405 0.3146 0.0477 1.0000 Uiso R .
H561 H 0.4087 1.0078 0.2792 0.0366 1.0000 Uiso R .
H571 H 0.7642 0.6632 0.0110 0.0759 0.5000 Uiso R .
H572 H 0.6983 0.6732 0.0284 0.0759 0.5000 Uiso R .
H591 H 0.7496 0.7176 -0.0725 0.0975 0.5000 Uiso R .
H592 H 0.6837 0.7276 -0.0550 0.0975 0.5000 Uiso R .

loop_
_atom_site_aniso_label
_atom_site_aniso_U_11
_atom_site_aniso_U_22
_atom_site_aniso_U_33
_atom_site_aniso_U_23
_atom_site_aniso_U_13
_atom_site_aniso_U_12
Cu1 0.0242(2) 0.0225(2) 0.0214(2) 0.00257(16) -0.00084(16) -0.00082(16)
P1 0.0245(3) 0.0201(3) 0.0223(3) 0.0016(3) -0.0001(3) -0.0001(3)
P2 0.0223(4) 0.0207(3) 0.0198(3) 0.0003(3) -0.0003(3) -0.0003(3)
P3 0.0318(4) 0.0276(4) 0.0232(4) -0.0006(3) -0.0010(3) 0.0019(3)
F1 0.0733(15) 0.0431(12) 0.0254(10) 0.0062(8) 0.0065(9) 0.0121(10)
F2 0.0600(14) 0.0475(13) 0.0609(15) 0.0081(11) -0.0135(11) -0.0223(11)
F3 0.0628(14) 0.0401(12) 0.0539(14) 0.0072(10) 0.0056(11) 0.0203(10)
F4 0.0728(15) 0.0409(11) 0.0266(10) -0.0047(8) 0.0136(9) 0.0049(10)
F5 0.0452(12) 0.0524(13) 0.0589(14) 0.0022(11) -0.0189(10) -0.0101(10)
F6 0.0403(10) 0.0361(10) 0.0311(10) 0.0078(8) 0.0047(8) 0.0098(8)
O1 0.0281(10) 0.0223(10) 0.0235(10) 0.0009(8) 0.0021(8) -0.0007(8)
N1 0.0285(12) 0.0229(12) 0.0225(12) 0.0005(10) -0.0032(10) -0.0005(10)
N2 0.0278(12) 0.0200(11) 0.0216(12) 0.0005(9) -0.0026(10) -0.0006(9)
C1 0.0311(16) 0.0272(15) 0.0298(16) 0.0024(13) -0.0039(12) -0.0026(12)
C2 0.0304(16) 0.0421(18) 0.0317(17) 0.0048(14) -0.0095(13) -0.0034(14)
C3 0.0398(18) 0.0378(18) 0.0289(17) 0.0102(14) -0.0100(14) -0.0059(14)
C4 0.0333(16) 0.0307(16) 0.0295(16) 0.0062(13) -0.0013(13) -0.0033(13)
C5 0.0289(15) 0.0230(14) 0.0218(14) -0.0031(11) -0.0006(11) -0.0001(11)
C6 0.0288(15) 0.0220(13) 0.0214(14) 0.0008(11) 0.0007(11) 0.0003(11)
C7 0.0330(17) 0.0389(18) 0.0280(16) 0.0081(14) 0.0005(13) -0.0044(14)
C8 0.0320(17) 0.045(2) 0.0392(19) 0.0134(16) 0.0033(14) -0.0064(15)
C9 0.0241(15) 0.0359(17) 0.0344(17) 0.0075(14) -0.0058(13) -0.0029(13)
C10 0.0267(15) 0.0222(14) 0.0284(15) 0.0011(12) -0.0027(12) -0.0006(11)
C11 0.0207(14) 0.0317(16) 0.0333(16) 0.0071(13) -0.0060(12) -0.0022(12)
C12 0.0415(19) 0.0298(17) 0.0392(19) 0.0076(15) -0.0146(15) -0.0046(14)
C13 0.056(2) 0.0315(18) 0.048(2) 0.0160(16) -0.0176(18) -0.0069(16)
C14 0.041(2) 0.051(2) 0.0353(19) 0.0163(16) -0.0137(15) -0.0052(16)
C15 0.0281(16) 0.0424(19) 0.0298(16) 0.0093(14) -0.0056(13) -0.0005(14)
C16 0.0377(19) 0.060(2) 0.0293(18) 0.0076(16) -0.0066(14) 0.0011(16)
C17 0.044(2) 0.056(2) 0.0363(19) -0.0119(17) -0.0053(15) 0.0030(17)
C18 0.051(2) 0.0374(18) 0.0364(19) -0.0051(15) -0.0028(16) 0.0021(16)
C19 0.0362(17) 0.0304(16) 0.0310(17) 0.0015(13) -0.0021(13) 0.0031(13)
C20 0.0236(15) 0.0367(17) 0.0248(15) 0.0032(13) -0.0017(11) -0.0015(12)
C21 0.0286(15) 0.0176(13) 0.0250(15) -0.0011(11) 0.0000(12) 0.0019(11)
C22 0.0276(15) 0.0261(15) 0.0315(16) 0.0024(12) 0.0010(12) -0.0028(12)
C23 0.0393(18) 0.0262(16) 0.0365(17) 0.0098(13) -0.0026(14) -0.0020(13)
C24 0.0343(19) 0.0375(19) 0.085(3) 0.029(2) -0.0073(19) 0.0041(15)
C25 0.0301(19) 0.054(3) 0.116(4) 0.044(3) 0.005(2) 0.0051(18)
C26 0.0305(17) 0.0287(16) 0.059(2) 0.0183(16) 0.0071(15) 0.0028(13)
C27 0.0332(16) 0.0243(14) 0.0266(15) 0.0002(12) 0.0027(13) -0.0045(12)
C28 0.049(2) 0.0353(18) 0.0324(18) -0.0055(14) -0.0011(15) 0.0067(15)
C29 0.061(2) 0.0361(19) 0.038(2) -0.0099(15) 0.0052(17) 0.0013(17)
C30 0.056(2) 0.045(2) 0.0259(17) -0.0072(15) -0.0012(15) -0.0188(17)
C31 0.044(2) 0.056(2) 0.036(2) -0.0066(17) -0.0086(16) -0.0122(17)
C32 0.0304(16) 0.0409(18) 0.0339(18) -0.0031(15) 0.0002(13) -0.0060(14)
C33 0.0208(13) 0.0215(13) 0.0266(15) 0.0027(11) 0.0020(11) 0.0020(10)
C34 0.0341(16) 0.0282(15) 0.0252(15) 0.0005(12) 0.0020(12) 0.0024(13)
C35 0.0336(16) 0.0280(16) 0.0414(19) 0.0053(14) 0.0090(14) -0.0047(13)
C36 0.0378(18) 0.0301(16) 0.0331(17) 0.0076(13) 0.0094(13) 0.0005(13)
C37 0.0260(15) 0.0287(15) 0.0347(17) 0.0004(13) 0.0052(12) -0.0005(12)
C38 0.0211(13) 0.0258(14) 0.0245(14) 0.0036(12) 0.0017(11) 0.0020(11)
C39 0.0268(14) 0.0242(14) 0.0210(14) 0.0008(11) 0.0012(11) -0.0043(11)
C40 0.0255(15) 0.0325(16) 0.0322(16) 0.0017(13) -0.0014(12) -0.0008(12)
C41 0.0346(17) 0.0374(17) 0.0260(16) 0.0034(13) -0.0049(13) -0.0059(13)
C42 0.0389(17) 0.0294(15) 0.0221(15) -0.0037(12) 0.0016(12) -0.0047(13)
C43 0.0265(15) 0.0283(15) 0.0272(15) 0.0012(12) 0.0012(12) -0.0005(12)
C44 0.0289(14) 0.0236(14) 0.0187(14) 0.0009(11) -0.0001(11) -0.0050(11)
C45 0.0213(13) 0.0268(14) 0.0247(14) 0.0076(12) 0.0017(11) 0.0059(11)
C46 0.0301(16) 0.0340(16) 0.0370(18) 0.0127(14) -0.0040(13) -0.0002(13)
C47 0.0302(17) 0.0375(19) 0.056(2) 0.0225(16) 0.0021(15) 0.0024(14)
C48 0.0402(19) 0.052(2) 0.040(2) 0.0245(17) 0.0078(15) 0.0180(17)
C49 0.0435(19) 0.049(2) 0.0276(17) 0.0014(15) 0.0020(14) 0.0148(16)
C50 0.0363(17) 0.0347(17) 0.0291(16) 0.0004(13) -0.0003(13) 0.0085(14)
C51 0.0214(14) 0.0250(14) 0.0244(15) -0.0043(11) 0.0012(11) -0.0014(11)
C52 0.0297(15) 0.0358(16) 0.0232(15) -0.0018(13) -0.0007(12) -0.0025(13)
C53 0.0275(16) 0.056(2) 0.0277(17) -0.0035(15) 0.0024(13) -0.0072(15)
C54 0.0249(15) 0.055(2) 0.0382(19) -0.0120(17) 0.0039(14) 0.0011(15)
C55 0.0314(17) 0.0380(18) 0.050(2) -0.0050(16) -0.0015(15) 0.0094(14)
C56 0.0257(15) 0.0311(16) 0.0352(17) 0.0031(13) 0.0014(13) 0.0020(12)
C57 0.024(3) 0.012(3) 0.069(5) 0.001(3) -0.001(3) -0.002(2)
O2 0.056(5) 0.060(5) 0.076(6) 0.0000 0.0000 0.013(4)
C59 0.174(12) 0.014(3) 0.051(5) -0.010(3) -0.037(6) 0.002(5)

loop_
_atom_type_symbol
_atom_type_scat_dispersion_real
_atom_type_scat_dispersion_imag
_atom_type_scat_Cromer_Mann_a1
_atom_type_scat_Cromer_Mann_b1
_atom_type_scat_Cromer_Mann_a2
_atom_type_scat_Cromer_Mann_b2
_atom_type_scat_Cromer_Mann_a3
_atom_type_scat_Cromer_Mann_b3
_atom_type_scat_Cromer_Mann_a4
_atom_type_scat_Cromer_Mann_b4
_atom_type_scat_Cromer_Mann_c
_atom_type_scat_source
C 0.0181 0.0091 2.3100 20.8439 1.0200 10.2075 1.5886 0.5687 0.8650 51.6512 0.2156 'International Tables Vol C 4.2.6.8 and 6.1.1.4'
H 0.0000 0.0000 0.4930 10.5109 0.3229 26.1257 0.1402 3.1424 0.0408 57.7998 0.0030 'International Tables Vol C 4.2.6.8 and 6.1.1.4'
N 0.0311 0.0180 12.2126 0.0057 3.1322 9.8933 2.0125 28.9975 1.1663 0.5826 -11.5290 'International Tables Vol C 4.2.6.8 and 6.1.1.4'
O 0.0492 0.0322 3.0485 13.2771 2.2868 5.7011 1.5463 0.3239 0.8670 32.9089 0.2508 'International Tables Vol C 4.2.6.8 and 6.1.1.4'
F 0.0727 0.0534 3.5392 10.2825 2.6412 4.2944 1.5170 0.2615 1.0243 26.1476 0.2776 'International Tables Vol C 4.2.6.8 and 6.1.1.4'
P 0.2955 0.4335 6.4345 1.9067 4.1791 27.1570 1.7800 0.5260 1.4908 68.1645 1.1149 'International Tables Vol C 4.2.6.8 and 6.1.1.4'
Cu -1.9646 0.5888 13.3380 3.5828 7.1676 0.2470 5.6158 11.3966 1.6735 64.8126 1.1910 'International Tables Vol C 4.2.6.8 and 6.1.1.4'

loop_
_geom_angle_atom_site_label_1
_geom_angle_site_symmetry_1
_geom_angle_atom_site_label_2
_geom_angle_atom_site_label_3
_geom_angle
_geom_angle_publ_flag
P1 . Cu1 P2 109.97(3) yes
P1 . Cu1 N1 106.14(7) yes
P2 . Cu1 N1 109.85(7) yes
P1 . Cu1 N2 128.14(7) yes
P2 . Cu1 N2 116.14(7) yes
N1 . Cu1 N2 79.68(9) yes
Cu1 . P1 C21 112.82(10) yes
Cu1 . P1 C27 123.52(11) yes
C21 . P1 C27 102.78(14) yes
Cu1 . P1 C33 110.11(10) yes
C21 . P1 C33 103.10(13) yes
C27 . P1 C33 102.26(14) yes
Cu1 . P2 C44 109.63(10) yes
Cu1 . P2 C45 121.02(10) yes
C44 . P2 C45 103.13(13) yes
Cu1 . P2 C51 114.17(9) yes
C44 . P2 C51 103.85(13) yes
C45 . P2 C51 103.24(13) yes
F1 . P3 F2 90.15(14) yes
F1 . P3 F3 90.85(12) yes
F2 . P3 F3 89.17(14) yes
F1 . P3 F4 178.16(12) yes
F2 . P3 F4 89.86(13) yes
F3 . P3 F4 90.99(12) yes
F1 . P3 F5 89.78(13) yes
F2 . P3 F5 179.53(14) yes
F3 . P3 F5 91.29(13) yes
F4 . P3 F5 90.20(13) yes
F1 . P3 F6 89.39(11) yes
F2 . P3 F6 90.67(13) yes
F3 . P3 F6 179.71(12) yes
F4 . P3 F6 88.77(11) yes
F5 . P3 F6 88.87(12) yes
C38 . O1 C39 119.3(2) yes
Cu1 . N1 C1 127.0(2) yes
Cu1 . N1 C5 113.75(19) yes
C1 . N1 C5 118.1(3) yes
Cu1 . N2 C6 112.53(19) yes
Cu1 . N2 C10 129.5(2) yes
C6 . N2 C10 117.8(2) yes
N1 . C1 C2 122.7(3) yes
N1 . C1 H11 118.7 no
C2 . C1 H11 118.6 no
C1 . C2 C3 118.6(3) yes
C1 . C2 H21 120.7 no
C3 . C2 H21 120.8 no
C2 . C3 C4 119.4(3) yes
C2 . C3 H31 120.3 no
C4 . C3 H31 120.3 no
C3 . C4 C5 119.4(3) yes
C3 . C4 H41 120.3 no
C5 . C4 H41 120.3 no
C4 . C5 N1 121.8(3) yes
C4 . C5 C6 122.3(3) yes
N1 . C5 C6 115.8(3) yes
C5 . C6 N2 117.2(3) yes
C5 . C6 C7 120.7(3) yes
N2 . C6 C7 122.1(3) yes
C6 . C7 C8 119.4(3) yes
C6 . C7 H71 120.3 no
C8 . C7 H71 120.3 no
C7 . C8 C9 118.6(3) yes
C7 . C8 H81 120.8 no
C9 . C8 H81 120.7 no
C8 . C9 C10 119.8(3) yes
C8 . C9 H91 120.1 no
C10 . C9 H91 120.1 no
C9 . C10 N2 122.0(3) yes
C9 . C10 C11 116.9(3) yes
N2 . C10 C11 121.1(3) yes
C10 . C11 C12 119.2(3) yes
C10 . C11 C20 119.8(3) yes
C12 . C11 C20 120.6(3) yes
C11 . C12 C13 120.5(3) yes
C11 . C12 H121 119.8 no
C13 . C12 H121 119.6 no
C12 . C13 C14 119.8(3) yes
C12 . C13 H131 120.1 no
C14 . C13 H131 120.1 no
C13 . C14 C15 121.3(3) yes
C13 . C14 H141 119.3 no
C15 . C14 H141 119.4 no
C14 . C15 C16 122.3(3) yes
C14 . C15 C20 119.1(3) yes
C16 . C15 C20 118.6(3) yes
C15 . C16 C17 121.0(3) yes
C15 . C16 H161 119.5 no
C17 . C16 H161 119.5 no
C16 . C17 C18 119.8(3) yes
C16 . C17 H171 119.9 no
C18 . C17 H171 120.3 no
C17 . C18 C19 121.3(4) yes
C17 . C18 H181 119.3 no
C19 . C18 H181 119.4 no
C18 . C19 C20 121.0(3) yes
C18 . C19 H191 119.6 no
C20 . C19 H191 119.4 no
C15 . C20 C19 118.1(3) yes
C15 . C20 C11 118.7(3) yes
C19 . C20 C11 123.2(3) yes
P1 . C21 C22 117.2(2) yes
P1 . C21 C26 124.2(2) yes
C22 . C21 C26 118.6(3) yes
C21 . C22 C23 120.6(3) yes
C21 . C22 H221 119.8 no
C23 . C22 H221 119.6 no
C22 . C23 C24 119.8(3) yes
C22 . C23 H231 120.1 no
C24 . C23 H231 120.0 no
C23 . C24 C25 120.2(3) yes
C23 . C24 H241 120.0 no
C25 . C24 H241 119.9 no
C24 . C25 C26 120.7(4) yes
C24 . C25 H251 119.6 no
C26 . C25 H251 119.7 no
C25 . C26 C21 120.1(3) yes
C25 . C26 H261 119.9 no
C21 . C26 H261 120.0 no
P1 . C27 C28 122.2(3) yes
P1 . C27 C32 118.7(2) yes
C28 . C27 C32 119.1(3) yes
C27 . C28 C29 120.3(3) yes
C27 . C28 H281 119.9 no
C29 . C28 H281 119.8 no
C28 . C29 C30 119.8(4) yes
C28 . C29 H291 120.1 no
C30 . C29 H291 120.1 no
C29 . C30 C31 120.6(3) yes
C29 . C30 H301 119.7 no
C31 . C30 H301 119.7 no
C30 . C31 C32 120.3(4) yes
C30 . C31 H311 119.9 no
C32 . C31 H311 119.9 no
C31 . C32 C27 119.9(3) yes
C31 . C32 H321 120.1 no
C27 . C32 H321 120.0 no
P1 . C33 C34 123.5(2) yes
P1 . C33 C38 118.5(2) yes
C34 . C33 C38 117.8(3) yes
C33 . C34 C36 120.6(3) yes
C33 . C34 H341 119.7 no
C36 . C34 H341 119.7 no
C36 . C35 C37 121.2(3) yes
C36 . C35 H351 119.4 no
C37 . C35 H351 119.4 no
C34 . C36 C35 119.9(3) yes
C34 . C36 H361 120.1 no
C35 . C36 H361 120.1 no
C35 . C37 C38 119.4(3) yes
C35 . C37 H371 120.4 no
C38 . C37 H371 120.3 no
C33 . C38 C37 121.1(3) yes
C33 . C38 O1 116.4(3) yes
C37 . C38 O1 122.5(3) yes
O1 . C39 C40 118.1(3) yes
O1 . C39 C44 119.4(3) yes
C40 . C39 C44 122.2(3) yes
C39 . C40 C41 119.1(3) yes
C39 . C40 H401 120.5 no
C41 . C40 H401 120.5 no
C40 . C41 C42 120.3(3) yes
C40 . C41 H411 119.9 no
C42 . C41 H411 119.8 no
C41 . C42 C43 119.9(3) yes
C41 . C42 H421 120.0 no
C43 . C42 H421 120.0 no
C42 . C43 C44 120.7(3) yes
C42 . C43 H431 119.6 no
C44 . C43 H431 119.7 no
P2 . C44 C43 122.7(2) yes
P2 . C44 C39 119.4(2) yes
C43 . C44 C39 117.8(3) yes
P2 . C45 C46 122.8(2) yes
P2 . C45 C50 118.2(2) yes
C46 . C45 C50 118.9(3) yes
C45 . C46 C47 120.2(3) yes
C45 . C46 H461 119.9 no
C47 . C46 H461 119.9 no
C46 . C47 C48 120.3(3) yes
C46 . C47 H471 119.9 no
C48 . C47 H471 119.8 no
C47 . C48 C49 120.1(3) yes
C47 . C48 H481 120.0 no
C49 . C48 H481 119.9 no
C48 . C49 C50 119.5(3) yes
C48 . C49 H491 120.3 no
C50 . C49 H491 120.2 no
C45 . C50 C49 120.9(3) yes
C45 . C50 H501 119.5 no
C49 . C50 H501 119.5 no
P2 . C51 C52 117.7(2) yes
P2 . C51 C56 123.1(2) yes
C52 . C51 C56 118.8(3) yes
C51 . C52 C53 120.7(3) yes
C51 . C52 H521 119.6 no
C53 . C52 H521 119.6 no
C52 . C53 C54 120.0(3) yes
C52 . C53 H531 120.1 no
C54 . C53 H531 120.0 no
C53 . C54 C55 120.0(3) yes
C53 . C54 H541 120.0 no
C55 . C54 H541 120.0 no
C54 . C55 C56 119.7(3) yes
C54 . C55 H551 120.0 no
C56 . C55 H551 120.2 no
C51 . C56 C55 120.8(3) yes
C51 . C56 H561 119.6 no
C55 . C56 H561 119.6 no
O2 . C57 C59 108.6(6) yes
O2 . C57 H571 109.7 no
C59 . C57 H571 110.1 no
O2 . C57 H572 109.5 no
C59 . C57 H572 109.4 no
H571 . C57 H572 109.5 no
C57 7_665 O2 C57 102.1(8) yes
C59 7_665 C59 C57 98.0(8) yes
C59 7_665 C59 H591 64.6 no
C57 . C59 H591 122.6 no
C59 7_665 C59 H592 124.5 no
C57 . C59 H592 123.5 no
H591 . C59 H592 109.5 no

loop_
_geom_bond_atom_site_label_1
_geom_bond_atom_site_label_2
_geom_bond_site_symmetry_2
_geom_bond_distance
_geom_bond_publ_flag
Cu1 P1 . 2.2723(8) yes
Cu1 P2 . 2.2833(8) yes
Cu1 N1 . 2.118(2) yes
Cu1 N2 . 2.111(2) yes
P1 C21 . 1.825(3) yes
P1 C27 . 1.826(3) yes
P1 C33 . 1.827(3) yes
P2 C44 . 1.833(3) yes
P2 C45 . 1.830(3) yes
P2 C51 . 1.829(3) yes
P3 F1 . 1.597(2) yes
P3 F2 . 1.597(2) yes
P3 F3 . 1.583(2) yes
P3 F4 . 1.596(2) yes
P3 F5 . 1.600(2) yes
P3 F6 . 1.6083(19) yes
O1 C38 . 1.387(3) yes
O1 C39 . 1.393(4) yes
N1 C1 . 1.340(4) yes
N1 C5 . 1.352(4) yes
N2 C6 . 1.368(4) yes
N2 C10 . 1.339(4) yes
C1 C2 . 1.396(4) yes
C1 H11 . 0.950 no
C2 C3 . 1.369(5) yes
C2 H21 . 0.950 no
C3 C4 . 1.380(5) yes
C3 H31 . 0.950 no
C4 C5 . 1.386(4) yes
C4 H41 . 0.950 no
C5 C6 . 1.484(4) yes
C6 C7 . 1.384(4) yes
C7 C8 . 1.394(5) yes
C7 H71 . 0.950 no
C8 C9 . 1.362(5) yes
C8 H81 . 0.950 no
C9 C10 . 1.410(4) yes
C9 H91 . 0.950 no
C10 C11 . 1.490(4) yes
C11 C12 . 1.375(5) yes
C11 C20 . 1.414(4) yes
C12 C13 . 1.415(5) yes
C12 H121 . 0.950 no
C13 C14 . 1.369(6) yes
C13 H131 . 0.950 no
C14 C15 . 1.405(5) yes
C14 H141 . 0.950 no
C15 C16 . 1.422(5) yes
C15 C20 . 1.433(4) yes
C16 C17 . 1.375(6) yes
C16 H161 . 0.950 no
C17 C18 . 1.391(5) yes
C17 H171 . 0.950 no
C18 C19 . 1.361(5) yes
C18 H181 . 0.950 no
C19 C20 . 1.422(4) yes
C19 H191 . 0.950 no
C21 C22 . 1.395(4) yes
C21 C26 . 1.383(5) yes
C22 C23 . 1.391(5) yes
C22 H221 . 0.950 no
C23 C24 . 1.362(5) yes
C23 H231 . 0.950 no
C24 C25 . 1.374(6) yes
C24 H241 . 0.950 no
C25 C26 . 1.384(5) yes
C25 H251 . 0.950 no
C26 H261 . 0.950 no
C27 C28 . 1.406(5) yes
C27 C32 . 1.390(5) yes
C28 C29 . 1.381(5) yes
C28 H281 . 0.950 no
C29 C30 . 1.392(6) yes
C29 H291 . 0.950 no
C30 C31 . 1.365(6) yes
C30 H301 . 0.950 no
C31 C32 . 1.402(5) yes
C31 H311 . 0.950 no
C32 H321 . 0.950 no
C33 C34 . 1.398(4) yes
C33 C38 . 1.403(4) yes
C34 C36 . 1.401(4) yes
C34 H341 . 0.950 no
C35 C36 . 1.364(5) yes
C35 C37 . 1.377(5) yes
C35 H351 . 0.950 no
C36 H361 . 0.950 no
C37 C38 . 1.391(4) yes
C37 H371 . 0.950 no
C39 C40 . 1.384(4) yes
C39 C44 . 1.395(4) yes
C40 C41 . 1.393(5) yes
C40 H401 . 0.950 no
C41 C42 . 1.389(5) yes
C41 H411 . 0.950 no
C42 C43 . 1.395(4) yes
C42 H421 . 0.950 no
C43 C44 . 1.404(4) yes
C43 H431 . 0.950 no
C45 C46 . 1.394(5) yes
C45 C50 . 1.391(5) yes
C46 C47 . 1.395(5) yes
C46 H461 . 0.950 no
C47 C48 . 1.375(6) yes
C47 H471 . 0.950 no
C48 C49 . 1.397(6) yes
C48 H481 . 0.950 no
C49 C50 . 1.387(5) yes
C49 H491 . 0.950 no
C50 H501 . 0.950 no
C51 C52 . 1.394(4) yes
C51 C56 . 1.392(4) yes
C52 C53 . 1.384(5) yes
C52 H521 . 0.950 no
C53 C54 . 1.390(5) yes
C53 H531 . 0.950 no
C54 C55 . 1.389(5) yes
C54 H541 . 0.950 no
C55 C56 . 1.388(5) yes
C55 H551 . 0.950 no
C56 H561 . 0.950 no
C57 O2 . 1.506(9) yes
C57 C59 . 1.293(11) yes
C57 H571 . 0.950 no
C57 H572 . 0.950 no
C59 C59 7_665 1.72(2) yes
C59 H591 . 0.950 no
C59 H592 . 0.950 no

loop_
_geom_hbond_atom_site_label_D
_geom_hbond_atom_site_label_H
_geom_hbond_atom_site_label_A
_geom_hbond_angle_DHA
_geom_hbond_distance_DH
_geom_hbond_distance_HA
_geom_hbond_distance_DA
_geom_hbond_publ_flag
C1 H11 O1 141 0.95 2.36 3.155(5) yes
